data_8106187
loop_
_publ_author_name
'Chen, Hai-Lin'
'Pan, Li-Wei'
'Zhang, Hui-Ying'
'Yin, Xiu-Ju'

_publ_section_title
;
 Synthesis and crystal structure of
 poly[aqua{\m3-(1S,2S)-1-((7-hydroxy-3-(4-hydroxy-3-sulfonatophenyl)-4-oxo-4H-chromen-8-yl)methyl)pyrrolidin-1-ium-2-carboxylato-\k4
 O,O&#x2032;:O&#x2032;&#x2032;:O&#x2032;&#x2032;&#x2032;}sodium(I)]
 monohydrate, C21H22NNaO11S
;
_journal_issue 3
_journal_name_full 'Zeitschrift f\"ur Kristallographie - New Crystal Structures'
_journal_page_first 469
_journal_page_last 471
_journal_paper_doi 10.1515/ncrs-2017-0360
_journal_volume 233
_journal_year 2018
_chemical_absolute_configuration ad
_chemical_formula_sum 'C21 H22 N Na O11 S'
_chemical_formula_weight 519.44
_space_group_crystal_system orthorhombic
_space_group_IT_number 19
_space_group_name_Hall 'P 2ac 2ab'
_space_group_name_H-M_alt 'P 21 21 21'
_atom_sites_solution_hydrogens mixed
_atom_sites_solution_primary direct
_atom_sites_solution_secondary difmap
_cell_angle_alpha 90
_cell_angle_beta 90
_cell_angle_gamma 90
_cell_formula_units_Z 4
_cell_length_a 8.0489(4)
_cell_length_b 10.6418(5)
_cell_length_c 24.4850(10)
_cell_measurement_reflns_used 2953
_cell_measurement_temperature 150(2)
_cell_measurement_theta_max 74.14
_cell_measurement_theta_min 4.53
_cell_volume 2097.26(17)
_computing_cell_refinement 'Bruker SAINT'
_computing_data_collection 'Bruker APEX2'
_computing_data_reduction 'Bruker SAINT'
_computing_molecular_graphics 'Bruker SHELXTL'
_computing_publication_material 'Bruker SHELXTL'
_computing_structure_refinement 'SHELXL-2017/1 (Sheldrick, 2017)'
_computing_structure_solution 'SHELXS-97 (Sheldrick, 1990)'
_diffrn_ambient_temperature 150(2)
_diffrn_measured_fraction_theta_full 0.999
_diffrn_measured_fraction_theta_max 0.998
_diffrn_measurement_device_type 'Bruker APEX-II CCD'
_diffrn_measurement_method '\f and \w scans'
_diffrn_radiation_type CuK\a
_diffrn_radiation_wavelength 1.54178
_diffrn_reflns_av_R_equivalents 0.0793
_diffrn_reflns_av_unetI/netI 0.0755
_diffrn_reflns_Laue_measured_fraction_full 0.999
_diffrn_reflns_Laue_measured_fraction_max 0.998
_diffrn_reflns_limit_h_max 8
_diffrn_reflns_limit_h_min -10
_diffrn_reflns_limit_k_max 13
_diffrn_reflns_limit_k_min -13
_diffrn_reflns_limit_l_max 29
_diffrn_reflns_limit_l_min -30
_diffrn_reflns_number 13168
_diffrn_reflns_point_group_measured_fraction_full 0.995
_diffrn_reflns_point_group_measured_fraction_max 0.989
_diffrn_reflns_theta_full 67.679
_diffrn_reflns_theta_max 74.935
_diffrn_reflns_theta_min 3.610
_exptl_absorpt_coefficient_mu 2.199
_exptl_crystal_colour colorless
_exptl_crystal_density_diffrn 1.645
_exptl_crystal_density_method 'not measured'
_exptl_crystal_description block
_exptl_crystal_F_000 1080
_exptl_crystal_size_max 0.20
_exptl_crystal_size_mid 0.10
_exptl_crystal_size_min 0.05
_refine_diff_density_max 0.305
_refine_diff_density_min -0.344
_refine_diff_density_rms 0.079
_refine_ls_abs_structure_details
;
 Flack x determined using 1057 quotients [(I+)-(I-)]/[(I+)+(I-)]
 (Parsons, Flack and Wagner, Acta Cryst. B69 (2013) 249-259).
;
_refine_ls_abs_structure_Flack 0.04(2)
_refine_ls_extinction_coef .
_refine_ls_extinction_method none
_refine_ls_goodness_of_fit_ref 1.038
_refine_ls_hydrogen_treatment constr
_refine_ls_matrix_type full
_refine_ls_number_parameters 316
_refine_ls_number_reflns 4270
_refine_ls_number_restraints 0
_refine_ls_restrained_S_all 1.038
_refine_ls_R_factor_all 0.0821
_refine_ls_R_factor_gt 0.0513
_refine_ls_shift/su_max 0.000
_refine_ls_shift/su_mean 0.000
_refine_ls_structure_factor_coef Fsqd
_refine_ls_weighting_details 'w=1/[\s^2^(Fo^2^)+(0.0554P)^2^+1.3709P] where P=(Fo^2^+2Fc^2^)/3'
_refine_ls_weighting_scheme calc
_refine_ls_wR_factor_gt 0.1143
_refine_ls_wR_factor_ref 0.1350
_reflns_Friedel_coverage 0.725
_reflns_Friedel_fraction_full 0.990
_reflns_Friedel_fraction_max 0.977
_reflns_number_gt 3213
_reflns_number_total 4270
_reflns_threshold_expression 'I > 2\s(I)'
_cod_data_source_file suppl_ncrs-2017-0360_suppl.cif
_cod_data_source_block a
_cod_database_code 8106187
_shelx_space_group_comment
;
The symmetry employed for this shelxl refinement is uniquely defined
by the following loop, which should always be used as a source of
symmetry information in preference to the above space-group names.
They are only intended as comments.
;

loop_
_space_group_symop_operation_xyz
'x, y, z'
'-x+1/2, -y, z+1/2'
'-x, y+1/2, -z+1/2'
'x+1/2, -y+1/2, -z'

loop_
_atom_site_label
_atom_site_type_symbol
_atom_site_fract_x
_atom_site_fract_y
_atom_site_fract_z
_atom_site_U_iso_or_equiv
_atom_site_adp_type
_atom_site_occupancy
_atom_site_site_symmetry_order
_atom_site_calc_flag
_atom_site_refinement_flags_posn
_atom_site_refinement_flags_adp
_atom_site_refinement_flags_occupancy
_atom_site_disorder_assembly
_atom_site_disorder_group
C1 C 0.7381(8) 0.0603(5) 0.7736(2) 0.0262(13) Uani 1 1 d . . . . .
C2 C 0.8226(8) 0.1753(5) 0.7693(2) 0.0265(13) Uani 1 1 d . . . . .
H2 H 0.858530 0.204573 0.734604 0.032 Uiso 1 1 calc R U . . .
C3 C 0.8533(8) 0.2456(5) 0.8153(2) 0.0279(13) Uani 1 1 d . . . . .
H3 H 0.914219 0.321684 0.812000 0.033 Uiso 1 1 calc R U . . .
C4 C 0.7972(8) 0.2080(5) 0.8669(2) 0.0235(12) Uani 1 1 d . . . . .
C5 C 0.7075(8) 0.0960(5) 0.8697(2) 0.0237(12) Uani 1 1 d . . . . .
C6 C 0.6757(8) 0.0194(5) 0.8242(2) 0.0230(12) Uani 1 1 d . . . . .
C7 C 0.8228(8) 0.2829(5) 0.9164(2) 0.0238(12) Uani 1 1 d . . . . .
C8 C 0.7529(8) 0.2310(5) 0.9660(2) 0.0258(13) Uani 1 1 d . . . . .
C9 C 0.6691(8) 0.1203(5) 0.9631(2) 0.0255(12) Uani 1 1 d . . . . .
H9 H 0.623418 0.088408 0.996087 0.031 Uiso 1 1 calc R U . . .
C10 C 0.7647(8) 0.2890(5) 1.0208(2) 0.0241(12) Uani 1 1 d . . . . .
C11 C 0.7005(7) 0.4058(5) 1.0337(2) 0.0229(11) Uani 1 1 d . . . . .
H11 H 0.656396 0.457443 1.005559 0.028 Uiso 1 1 calc R U . . .
C12 C 0.6997(8) 0.4491(5) 1.0880(2) 0.0255(12) Uani 1 1 d . . . . .
C13 C 0.7630(8) 0.3739(5) 1.1298(2) 0.0267(13) Uani 1 1 d . . . . .
C14 C 0.8324(9) 0.2577(5) 1.1162(2) 0.0302(14) Uani 1 1 d . . . . .
H14 H 0.879888 0.206745 1.144014 0.036 Uiso 1 1 calc R U . . .
C15 C 0.8327(8) 0.2166(5) 1.0634(2) 0.0276(13) Uani 1 1 d . . . . .
H15 H 0.880069 0.137103 1.055116 0.033 Uiso 1 1 calc R U . . .
C16 C 0.5708(8) -0.0957(5) 0.8290(2) 0.0285(13) Uani 1 1 d . . . . .
H16A H 0.509570 -0.107829 0.794376 0.034 Uiso 1 1 calc R U . . .
H16B H 0.487721 -0.082303 0.858292 0.034 Uiso 1 1 calc R U . . .
C17 C 0.5557(8) -0.3249(5) 0.8522(2) 0.0249(13) Uani 1 1 d . . . . .
H17 H 0.436029 -0.304233 0.836950 0.037 Uiso 1 1 d R U . . .
C18 C 0.6431(9) -0.4362(6) 0.8239(3) 0.0355(15) Uani 1 1 d . . . . .
H18A H 0.644661 -0.511024 0.847939 0.043 Uiso 1 1 calc R U . . .
H18B H 0.586593 -0.458119 0.789307 0.043 Uiso 1 1 calc R U . . .
C19 C 0.8184(9) -0.3887(6) 0.8133(2) 0.0319(14) Uani 1 1 d . . . . .
H19A H 0.888901 -0.396640 0.846210 0.038 Uiso 1 1 calc R U . . .
H19B H 0.871099 -0.434721 0.782674 0.038 Uiso 1 1 calc R U . . .
C20 C 0.7889(8) -0.2529(5) 0.7988(2) 0.0278(13) Uani 1 1 d . . . . .
H20A H 0.892815 -0.203373 0.801158 0.033 Uiso 1 1 calc R U . . .
H20B H 0.741882 -0.244433 0.761593 0.033 Uiso 1 1 calc R U . . .
C21 C 0.5391(8) -0.3428(5) 0.9139(2) 0.0262(13) Uani 1 1 d . . . . .
N1 N 0.6665(7) -0.2130(4) 0.84143(17) 0.0225(10) Uani 1 1 d . . . . .
H1A H 0.723374 -0.197502 0.870923 0.034 Uiso 1 1 d R U . . .
Na1 Na 0.8487(4) -0.2187(2) 0.99654(9) 0.0337(6) Uani 1 1 d . . . . .
O1 O 0.7099(6) -0.0158(4) 0.73116(16) 0.0341(11) Uani 1 1 d . . . . .
H1 H 0.751418 0.015677 0.702807 0.051 Uiso 1 1 calc R U . . .
O2 O 0.9044(6) 0.3827(4) 0.91518(16) 0.0340(10) Uani 1 1 d . . . . .
O3 O 0.6452(6) 0.0523(3) 0.91771(15) 0.0259(9) Uani 1 1 d . . . . .
O4 O 0.7660(6) 0.4068(4) 1.18321(14) 0.0310(10) Uani 1 1 d . . . . .
H4 H 0.721610 0.477742 1.187061 0.047 Uiso 1 1 calc R U . . .
O5 O 0.7275(6) 0.6888(4) 1.07381(18) 0.0346(11) Uani 1 1 d . . . . .
O6 O 0.4498(5) 0.6064(4) 1.08094(16) 0.0287(9) Uani 1 1 d . . . . .
O7 O 0.6287(6) 0.6164(4) 1.16061(15) 0.0346(10) Uani 1 1 d . . . . .
O8 O 0.6289(6) -0.2768(4) 0.94353(16) 0.0394(11) Uani 1 1 d . . . . .
O9 O 0.4352(5) -0.4221(4) 0.92970(16) 0.0284(10) Uani 1 1 d . . . . .
O10 O 0.8242(6) 0.0295(4) 0.63554(16) 0.0352(11) Uani 1 1 d . . . . .
H10A H 0.910825 -0.010585 0.625994 0.053 Uiso 1 1 d R U . . .
H10B H 0.746625 0.039005 0.612354 0.053 Uiso 1 1 d R U . . .
O11 O 0.9966(7) -0.3923(5) 0.9655(2) 0.0516(14) Uani 1 1 d . . . . .
H11A H 1.052672 -0.370132 0.937754 0.077 Uiso 1 1 d R U . . .
H11B H 0.942553 -0.457012 0.955593 0.077 Uiso 1 1 d R U . . .
S1 S 0.6193(2) 0.60198(12) 1.10116(5) 0.0247(3) Uani 1 1 d . . . . .

loop_
_atom_site_aniso_label
_atom_site_aniso_U_11
_atom_site_aniso_U_22
_atom_site_aniso_U_33
_atom_site_aniso_U_23
_atom_site_aniso_U_13
_atom_site_aniso_U_12
C1 0.030(4) 0.026(3) 0.023(3) -0.001(2) -0.001(3) -0.002(3)
C2 0.031(4) 0.026(3) 0.023(3) 0.007(2) 0.005(3) 0.000(3)
C3 0.028(4) 0.026(3) 0.030(3) 0.003(2) 0.002(3) -0.001(3)
C4 0.020(3) 0.025(3) 0.026(3) 0.001(2) 0.002(2) 0.000(2)
C5 0.025(3) 0.020(2) 0.026(3) 0.005(2) 0.004(2) 0.004(2)
C6 0.024(3) 0.021(2) 0.023(3) -0.001(2) -0.001(2) 0.004(2)
C7 0.025(3) 0.021(2) 0.025(3) 0.001(2) 0.000(2) 0.002(2)
C8 0.025(3) 0.025(3) 0.028(3) 0.000(2) 0.004(3) 0.006(3)
C9 0.027(3) 0.025(3) 0.025(3) 0.000(2) 0.002(3) -0.001(3)
C10 0.023(3) 0.025(3) 0.024(3) 0.003(2) 0.003(2) 0.001(3)
C11 0.020(3) 0.026(3) 0.023(2) 0.000(2) -0.001(2) 0.001(3)
C12 0.025(3) 0.028(3) 0.023(3) 0.001(2) 0.000(2) -0.001(3)
C13 0.029(3) 0.025(3) 0.025(3) 0.007(2) 0.000(3) -0.004(3)
C14 0.036(4) 0.027(3) 0.028(3) 0.008(2) 0.000(3) 0.000(3)
C15 0.027(3) 0.025(3) 0.031(3) 0.001(2) -0.002(3) -0.001(3)
C16 0.029(4) 0.025(3) 0.031(3) -0.003(2) 0.002(3) 0.005(3)
C17 0.028(3) 0.022(2) 0.025(3) -0.001(2) 0.002(3) -0.003(2)
C18 0.043(4) 0.030(3) 0.034(3) -0.007(2) 0.012(3) -0.007(3)
C19 0.034(4) 0.035(3) 0.027(3) 0.001(3) 0.000(3) 0.005(3)
C20 0.025(3) 0.028(3) 0.030(3) -0.005(2) 0.006(3) 0.004(3)
C21 0.024(3) 0.026(3) 0.029(3) 0.003(2) -0.001(3) -0.001(3)
N1 0.024(3) 0.026(2) 0.0179(19) -0.0026(17) -0.002(2) -0.003(2)
Na1 0.0433(18) 0.0354(13) 0.0224(10) 0.0009(9) -0.0039(11) -0.0105(12)
O1 0.045(3) 0.033(2) 0.025(2) 0.0009(17) 0.003(2) -0.006(2)
O2 0.046(3) 0.0277(19) 0.029(2) 0.0005(16) 0.000(2) -0.011(2)
O3 0.032(3) 0.0224(17) 0.0230(18) 0.0004(15) 0.0042(19) -0.0027(18)
O4 0.044(3) 0.032(2) 0.0168(17) -0.0002(17) -0.0008(19) 0.003(2)
O5 0.036(3) 0.028(2) 0.040(2) 0.0063(18) 0.008(2) -0.004(2)
O6 0.023(2) 0.0296(19) 0.033(2) 0.0030(18) -0.0008(18) 0.0014(19)
O7 0.040(3) 0.040(2) 0.0233(19) -0.0070(17) -0.001(2) 0.010(2)
O8 0.039(3) 0.055(3) 0.0243(19) 0.0019(19) -0.005(2) -0.020(3)
O9 0.031(2) 0.027(2) 0.027(2) 0.0031(16) 0.0043(18) -0.0039(18)
O10 0.038(3) 0.040(2) 0.027(2) -0.0022(18) 0.000(2) 0.003(2)
O11 0.065(4) 0.039(3) 0.050(3) 0.001(2) 0.003(3) -0.004(3)
S1 0.0267(8) 0.0246(6) 0.0227(6) 0.0001(5) 0.0021(6) 0.0011(6)

loop_
_atom_type_symbol
_atom_type_description
_atom_type_scat_dispersion_real
_atom_type_scat_dispersion_imag
_atom_type_scat_source
C C 0.0181 0.0091 'International Tables Vol C Tables 4.2.6.8 and 6.1.1.4'
H H 0.0000 0.0000 'International Tables Vol C Tables 4.2.6.8 and 6.1.1.4'
O O 0.0492 0.0322 'International Tables Vol C Tables 4.2.6.8 and 6.1.1.4'
N N 0.0311 0.0180 'International Tables Vol C Tables 4.2.6.8 and 6.1.1.4'
S S 0.3331 0.5567 'International Tables Vol C Tables 4.2.6.8 and 6.1.1.4'
Na Na 0.1353 0.1239 'International Tables Vol C Tables 4.2.6.8 and 6.1.1.4'

loop_
_geom_angle_atom_site_label_1
_geom_angle_atom_site_label_2
_geom_angle_atom_site_label_3
_geom_angle
_geom_angle_site_symmetry_1
_geom_angle_site_symmetry_3
O1 C1 C2 123.5(5) . .
O1 C1 C6 115.9(5) . .
C2 C1 C6 120.5(5) . .
C3 C2 C1 120.0(5) . .
C3 C2 H2 120.0 . .
C1 C2 H2 120.0 . .
C2 C3 C4 121.7(5) . .
C2 C3 H3 119.1 . .
C4 C3 H3 119.1 . .
C5 C4 C3 117.1(5) . .
C5 C4 C7 119.8(5) . .
C3 C4 C7 123.1(5) . .
O3 C5 C4 121.7(5) . .
O3 C5 C6 114.8(5) . .
C4 C5 C6 123.5(5) . .
C5 C6 C1 117.0(5) . .
C5 C6 C16 121.2(5) . .
C1 C6 C16 121.7(5) . .
O2 C7 C8 123.2(5) . .
O2 C7 C4 121.2(5) . .
C8 C7 C4 115.6(5) . .
C9 C8 C7 118.6(5) . .
C9 C8 C10 116.2(5) . .
C7 C8 C10 125.2(5) . .
O3 C9 C8 125.7(5) . .
O3 C9 H9 117.2 . .
C8 C9 H9 117.2 . .
C11 C10 C15 118.0(5) . .
C11 C10 C8 123.9(5) . .
C15 C10 C8 117.9(5) . .
C10 C11 C12 120.8(5) . .
C10 C11 H11 119.6 . .
C12 C11 H11 119.6 . .
C13 C12 C11 120.2(5) . .
C13 C12 S1 121.6(4) . .
C11 C12 S1 118.2(4) . .
O4 C13 C12 124.5(5) . .
O4 C13 C14 116.8(5) . .
C12 C13 C14 118.7(5) . .
C15 C14 C13 120.6(5) . .
C15 C14 H14 119.7 . .
C13 C14 H14 119.7 . .
C14 C15 C10 121.7(5) . .
C14 C15 H15 119.1 . .
C10 C15 H15 119.1 . .
C6 C16 N1 114.2(5) . .
C6 C16 H16A 108.7 . .
N1 C16 H16A 108.7 . .
C6 C16 H16B 108.7 . .
N1 C16 H16B 108.7 . .
H16A C16 H16B 107.6 . .
N1 C17 C21 108.8(4) . .
N1 C17 C18 104.9(5) . .
C21 C17 C18 112.9(5) . .
N1 C17 H17 108.2 . .
C21 C17 H17 107.2 . .
C18 C17 H17 114.6 . .
C19 C18 C17 104.2(5) . .
C19 C18 H18A 110.9 . .
C17 C18 H18A 110.9 . .
C19 C18 H18B 110.9 . .
C17 C18 H18B 110.9 . .
H18A C18 H18B 108.9 . .
C20 C19 C18 102.3(5) . .
C20 C19 H19A 111.3 . .
C18 C19 H19A 111.3 . .
C20 C19 H19B 111.3 . .
C18 C19 H19B 111.3 . .
H19A C19 H19B 109.2 . .
N1 C20 C19 102.2(5) . .
N1 C20 H20A 111.3 . .
C19 C20 H20A 111.3 . .
N1 C20 H20B 111.3 . .
C19 C20 H20B 111.3 . .
H20A C20 H20B 109.2 . .
O8 C21 O9 126.3(6) . .
O8 C21 C17 117.1(5) . .
O9 C21 C17 116.6(5) . .
O8 C21 Na1 74.0(4) . 4_447
O9 C21 Na1 62.8(3) . 4_447
C17 C21 Na1 143.7(4) . 4_447
C20 N1 C16 115.7(4) . .
C20 N1 C17 106.7(4) . .
C16 N1 C17 112.9(5) . .
C20 N1 H1A 106.6 . .
C16 N1 H1A 106.3 . .
C17 N1 H1A 108.3 . .
O8 Na1 O11 89.8(2) . .
O8 Na1 O5 91.31(19) . 1_545
O11 Na1 O5 98.18(18) . 1_545
O8 Na1 O6 87.00(17) . 4_557
O11 Na1 O6 87.93(18) . 4_557
O5 Na1 O6 173.66(19) 1_545 4_557
O8 Na1 O9 143.8(2) . 4_547
O11 Na1 O9 125.6(2) . 4_547
O5 Na1 O9 77.30(16) 1_545 4_547
O6 Na1 O9 100.55(16) 4_557 4_547
O8 Na1 O8 162.93(12) . 4_547
O11 Na1 O8 74.61(18) . 4_547
O5 Na1 O8 84.31(17) 1_545 4_547
O6 Na1 O8 99.03(17) 4_557 4_547
O9 Na1 O8 50.97(14) 4_547 4_547
O8 Na1 C21 161.7(2) . 4_547
O11 Na1 C21 99.4(2) . 4_547
O5 Na1 C21 71.87(18) 1_545 4_547
O6 Na1 C21 108.93(18) 4_557 4_547
O9 Na1 C21 26.99(15) 4_547 4_547
O8 Na1 C21 26.32(16) 4_547 4_547
O8 Na1 Na1 38.22(13) . 4_447
O11 Na1 Na1 112.85(18) . 4_447
O5 Na1 Na1 59.21(14) 1_545 4_447
O6 Na1 Na1 116.82(15) 4_557 4_447
O9 Na1 Na1 110.48(15) 4_547 4_447
O8 Na1 Na1 143.18(14) 4_547 4_447
C21 Na1 Na1 123.67(16) 4_547 4_447
O8 Na1 Na1 138.10(17) . 4_547
O11 Na1 Na1 51.62(15) . 4_547
O5 Na1 Na1 107.92(16) 1_545 4_547
O6 Na1 Na1 77.20(13) 4_557 4_547
O9 Na1 Na1 77.81(13) 4_547 4_547
O8 Na1 Na1 31.61(10) 4_547 4_547
C21 Na1 Na1 57.12(14) 4_547 4_547
Na1 Na1 Na1 160.59(13) 4_447 4_547
C1 O1 H1 109.5 . .
C9 O3 C5 118.7(4) . .
C13 O4 H4 109.5 . .
S1 O5 Na1 154.0(3) . 1_565
S1 O6 Na1 127.4(3) . 4_457
C21 O8 Na1 159.7(5) . .
C21 O8 Na1 79.6(4) . 4_447
Na1 O8 Na1 110.17(16) . 4_447
C21 O9 Na1 90.3(3) . 4_447
H10A O10 H10B 118.6 . .
Na1 O11 H11A 108.2 . .
Na1 O11 H11B 118.4 . .
H11A O11 H11B 105.5 . .
O5 S1 O6 113.0(3) . .
O5 S1 O7 111.4(3) . .
O6 S1 O7 112.6(3) . .
O5 S1 C12 106.4(3) . .
O6 S1 C12 108.0(3) . .
O7 S1 C12 104.9(3) . .

loop_
_geom_bond_atom_site_label_1
_geom_bond_atom_site_label_2
_geom_bond_distance
_geom_bond_site_symmetry_2
C1 O1 1.336(7) .
C1 C2 1.404(8) .
C1 C6 1.407(8) .
C2 C3 1.374(8) .
C2 H2 0.9500 .
C3 C4 1.400(8) .
C3 H3 0.9500 .
C4 C5 1.395(8) .
C4 C7 1.465(8) .
C5 O3 1.361(6) .
C5 C6 1.403(8) .
C6 C16 1.492(8) .
C7 O2 1.249(7) .
C7 C8 1.449(8) .
C8 C9 1.359(8) .
C8 C10 1.480(7) .
C9 O3 1.340(7) .
C9 H9 0.9500 .
C10 C11 1.382(8) .
C10 C15 1.407(8) .
C11 C12 1.406(7) .
C11 H11 0.9500 .
C12 C13 1.396(8) .
C12 S1 1.780(6) .
C13 O4 1.355(7) .
C13 C14 1.397(8) .
C14 C15 1.366(8) .
C14 H14 0.9500 .
C15 H15 0.9500 .
C16 N1 1.498(7) .
C16 H16A 0.9900 .
C16 H16B 0.9900 .
C17 N1 1.511(7) .
C17 C21 1.528(8) .
C17 C18 1.542(8) .
C17 H17 1.0568 .
C18 C19 1.521(9) .
C18 H18A 0.9900 .
C18 H18B 0.9900 .
C19 C20 1.507(8) .
C19 H19A 0.9900 .
C19 H19B 0.9900 .
C20 N1 1.498(7) .
C20 H20A 0.9900 .
C20 H20B 0.9900 .
C21 O8 1.241(7) .
C21 O9 1.249(7) .
C21 Na1 2.753(7) 4_447
N1 H1A 0.8708 .
Na1 O8 2.280(5) .
Na1 O11 2.326(6) .
Na1 O5 2.345(5) 1_545
Na1 O6 2.385(5) 4_557
Na1 O9 2.448(5) 4_547
Na1 O8 2.691(6) 4_547
Na1 Na1 4.0828(8) 4_447
Na1 Na1 4.0829(8) 4_547
O1 H1 0.8400 .
O4 H4 0.8400 .
O5 S1 1.435(4) .
O6 S1 1.452(4) .
O7 S1 1.466(4) .
O10 H10A 0.8500 .
O10 H10B 0.8501 .
O11 H11A 0.8500 .
O11 H11B 0.8500 .

loop_
_geom_hbond_atom_site_label_D
_geom_hbond_atom_site_label_H
_geom_hbond_atom_site_label_A
_geom_hbond_distance_DH
_geom_hbond_distance_HA
_geom_hbond_distance_DA
_geom_hbond_angle_DHA
_geom_hbond_site_symmetry_A
_geom_hbond_publ_flag
N1 H1A O8 0.87 2.11 2.608(6) 115.7 . yes
N1 H1A O6 0.87 2.38 3.178(6) 153.1 4_557 yes
O11 H11A O5 0.85 2.41 3.013(7) 128.9 4_557 yes
O1 H1 O10 0.84 1.75 2.561(6) 160.4 . yes
O4 H4 O7 0.84 1.78 2.550(6) 152.1 . yes
O4 H4 S1 0.84 2.62 3.121(4) 119.8 . yes
O10 H10A O2 0.85 2.13 2.959(6) 166.5 3_746 yes
O11 H11A O10 0.85 2.31 2.983(7) 136.1 3_746 yes
O10 H10B O9 0.85 1.84 2.679(6) 170.6 3_656 yes
O11 H11B O2 0.85 2.00 2.794(6) 155.9 1_545 yes

loop_
_geom_torsion_atom_site_label_1
_geom_torsion_atom_site_label_2
_geom_torsion_atom_site_label_3
_geom_torsion_atom_site_label_4
_geom_torsion
_geom_torsion_site_symmetry_1
_geom_torsion_site_symmetry_2
_geom_torsion_site_symmetry_3
_geom_torsion_site_symmetry_4
O1 C1 C2 C3 -177.0(6) . . . .
C6 C1 C2 C3 3.7(9) . . . .
C1 C2 C3 C4 -2.3(10) . . . .
C2 C3 C4 C5 -0.3(9) . . . .
C2 C3 C4 C7 -177.8(6) . . . .
C3 C4 C5 O3 -178.9(5) . . . .
C7 C4 C5 O3 -1.4(8) . . . .
C3 C4 C5 C6 1.8(9) . . . .
C7 C4 C5 C6 179.3(6) . . . .
O3 C5 C6 C1 -179.8(5) . . . .
C4 C5 C6 C1 -0.4(9) . . . .
O3 C5 C6 C16 4.2(8) . . . .
C4 C5 C6 C16 -176.5(5) . . . .
O1 C1 C6 C5 178.3(6) . . . .
C2 C1 C6 C5 -2.3(9) . . . .
O1 C1 C6 C16 -5.6(9) . . . .
C2 C1 C6 C16 173.7(6) . . . .
C5 C4 C7 O2 179.1(6) . . . .
C3 C4 C7 O2 -3.5(9) . . . .
C5 C4 C7 C8 1.2(8) . . . .
C3 C4 C7 C8 178.6(6) . . . .
O2 C7 C8 C9 -178.6(6) . . . .
C4 C7 C8 C9 -0.8(8) . . . .
O2 C7 C8 C10 1.4(10) . . . .
C4 C7 C8 C10 179.3(6) . . . .
C7 C8 C9 O3 0.5(9) . . . .
C10 C8 C9 O3 -179.5(6) . . . .
C9 C8 C10 C11 -118.8(7) . . . .
C7 C8 C10 C11 61.1(9) . . . .
C9 C8 C10 C15 55.5(8) . . . .
C7 C8 C10 C15 -124.5(6) . . . .
C15 C10 C11 C12 -1.6(9) . . . .
C8 C10 C11 C12 172.8(6) . . . .
C10 C11 C12 C13 -0.5(9) . . . .
C10 C11 C12 S1 178.6(5) . . . .
C11 C12 C13 O4 -179.3(6) . . . .
S1 C12 C13 O4 1.7(9) . . . .
C11 C12 C13 C14 2.5(9) . . . .
S1 C12 C13 C14 -176.6(5) . . . .
O4 C13 C14 C15 179.2(6) . . . .
C12 C13 C14 C15 -2.4(10) . . . .
C13 C14 C15 C10 0.3(10) . . . .
C11 C10 C15 C14 1.7(9) . . . .
C8 C10 C15 C14 -173.1(6) . . . .
C5 C6 C16 N1 -91.3(7) . . . .
C1 C6 C16 N1 92.8(7) . . . .
N1 C17 C18 C19 15.6(6) . . . .
C21 C17 C18 C19 -102.7(6) . . . .
C17 C18 C19 C20 -37.2(6) . . . .
C18 C19 C20 N1 44.5(6) . . . .
N1 C17 C21 O8 -8.0(8) . . . .
C18 C17 C21 O8 108.1(6) . . . .
N1 C17 C21 O9 171.6(5) . . . .
C18 C17 C21 O9 -72.4(8) . . . .
N1 C17 C21 Na1 92.1(7) . . . 4_447
C18 C17 C21 Na1 -151.8(5) . . . 4_447
C19 C20 N1 C16 -161.7(5) . . . .
C19 C20 N1 C17 -35.2(6) . . . .
C6 C16 N1 C20 -63.1(6) . . . .
C6 C16 N1 C17 173.6(4) . . . .
C21 C17 N1 C20 133.1(5) . . . .
C18 C17 N1 C20 12.0(6) . . . .
C21 C17 N1 C16 -98.8(6) . . . .
C18 C17 N1 C16 140.1(5) . . . .
C8 C9 O3 C5 -0.7(9) . . . .
C4 C5 O3 C9 1.1(8) . . . .
C6 C5 O3 C9 -179.5(5) . . . .
O9 C21 O8 Na1 84.2(14) . . . .
C17 C21 O8 Na1 -96.3(12) . . . .
Na1 C21 O8 Na1 121.0(11) 4_447 . . .
O9 C21 O8 Na1 -36.8(6) . . . 4_447
C17 C21 O8 Na1 142.7(5) . . . 4_447
O8 C21 O9 Na1 40.4(7) . . . 4_447
C17 C21 O9 Na1 -139.1(5) . . . 4_447
Na1 O5 S1 O6 -51.9(7) 1_565 . . .
Na1 O5 S1 O7 -179.8(6) 1_565 . . .
Na1 O5 S1 C12 66.4(7) 1_565 . . .
Na1 O6 S1 O5 8.2(4) 4_457 . . .
Na1 O6 S1 O7 135.4(3) 4_457 . . .
Na1 O6 S1 C12 -109.3(3) 4_457 . . .
C13 C12 S1 O5 114.7(5) . . . .
C11 C12 S1 O5 -64.3(6) . . . .
C13 C12 S1 O6 -123.7(5) . . . .
C11 C12 S1 O6 57.3(6) . . . .
C13 C12 S1 O7 -3.4(6) . . . .
C11 C12 S1 O7 177.5(5) . . . .
